data_4337315
loop_
_publ_author_name
'Berger, Christopher J.'
'He, Gang'
'Merten, Christian'
'McDonald, Robert'
'Ferguson, Michael J.'
'Rivard, Eric'

_publ_section_title
;
 Synthesis and luminescent properties of lewis base-appended
 borafluorenes.
;
_journal_issue 3
_journal_name_full 'Inorganic chemistry'
_journal_page_first 1475
_journal_page_last 1486
_journal_paper_doi 10.1021/ic402408t
_journal_volume 53
_journal_year 2014
_chemical_formula_moiety 'C39 H44 B Br N2, C H2 Cl2'
_chemical_formula_sum 'C40 H46 B Br Cl2 N2'
_chemical_formula_weight 716.41
_chemical_name_common 2
_chemical_name_systematic
; 
 ? 
;
_space_group_IT_number 14
_symmetry_cell_setting monoclinic
_symmetry_space_group_name_Hall '-P 2ybc'
_symmetry_space_group_name_H-M 'P 1 21/c 1'
_atom_sites_solution_hydrogens geom
_atom_sites_solution_primary direct
_atom_sites_solution_secondary difmap
_audit_creation_method SHELXL-97
_cell_angle_alpha 90.00
_cell_angle_beta 103.6023(5)
_cell_angle_gamma 90.00
_cell_formula_units_Z 4
_cell_length_a 11.4012(4)
_cell_length_b 21.2295(8)
_cell_length_c 15.8472(6)
_cell_measurement_reflns_used 9972
_cell_measurement_temperature 173(2)
_cell_measurement_theta_max 24.70
_cell_measurement_theta_min 2.33
_cell_volume 3728.1(2)
_computing_cell_refinement 'Bruker SAINT'
_computing_data_collection 'Bruker APEX2'
_computing_data_reduction 'Bruker SAINT'
_computing_molecular_graphics 'Bruker SHELXTL'
_computing_publication_material 'Bruker SHELXTL'
_computing_structure_refinement 'SHELXL-97 (Sheldrick, 2008)'
_computing_structure_solution 'DIRDIF-2008 (Beurskens et al., 2008)'
_diffrn_ambient_temperature 173(2)
_diffrn_measured_fraction_theta_full 0.998
_diffrn_measured_fraction_theta_max 0.998
_diffrn_measurement_device_type 'Bruker APEX-II CCD'
_diffrn_measurement_method '\w scans'
_diffrn_radiation_monochromator graphite
_diffrn_radiation_source 'fine-focus sealed tube'
_diffrn_radiation_type MoK\a
_diffrn_radiation_wavelength 0.71073
_diffrn_reflns_av_R_equivalents 0.0406
_diffrn_reflns_av_sigmaI/netI 0.0312
_diffrn_reflns_limit_h_max 14
_diffrn_reflns_limit_h_min -14
_diffrn_reflns_limit_k_max 26
_diffrn_reflns_limit_k_min -26
_diffrn_reflns_limit_l_max 19
_diffrn_reflns_limit_l_min -19
_diffrn_reflns_number 29726
_diffrn_reflns_theta_full 26.41
_diffrn_reflns_theta_max 26.41
_diffrn_reflns_theta_min 1.63
_exptl_absorpt_coefficient_mu 1.276
_exptl_absorpt_correction_T_max 0.7579
_exptl_absorpt_correction_T_min 0.6254
_exptl_absorpt_correction_type integration
_exptl_absorpt_process_details 'SADABS (Sheldrick, 2008)'
_exptl_crystal_colour colourless
_exptl_crystal_density_diffrn 1.276
_exptl_crystal_density_method 'not measured'
_exptl_crystal_description fragment
_exptl_crystal_F_000 1496
_exptl_crystal_size_max 0.41
_exptl_crystal_size_mid 0.24
_exptl_crystal_size_min 0.23
_refine_diff_density_max 0.782
_refine_diff_density_min -0.886
_refine_diff_density_rms 0.056
_refine_ls_extinction_method none
_refine_ls_goodness_of_fit_ref 1.023
_refine_ls_hydrogen_treatment constr
_refine_ls_matrix_type full
_refine_ls_number_parameters 415
_refine_ls_number_reflns 7649
_refine_ls_number_restraints 0
_refine_ls_restrained_S_all 1.023
_refine_ls_R_factor_all 0.0518
_refine_ls_R_factor_gt 0.0374
_refine_ls_shift/su_max 0.001
_refine_ls_shift/su_mean 0.000
_refine_ls_structure_factor_coef Fsqd
_refine_ls_weighting_details 'calc w=1/[\s^2^(Fo^2^)+(0.0409P)^2^+2.7343P] where P=(Fo^2^+2Fc^2^)/3'
_refine_ls_weighting_scheme calc
_refine_ls_wR_factor_gt 0.0872
_refine_ls_wR_factor_ref 0.0940
_reflns_number_gt 6154
_reflns_number_total 7649
_reflns_threshold_expression I>2\s(I)
_cod_data_source_file ic402408t_si_002.cif
_cod_data_source_block riv11b9
_cod_depositor_comments
;
The following automatic conversions were performed:

'_symmetry_cell_setting' value 'Monoclinic' changed to 'monoclinic'
according to
/usr/data/users/saulius/automatic-downloads/current/ACS/lib/dictionaries/cif_core.dic
dictionary named 'cif_core.dic' version 2.4.2 from 2011-04-26.

Automatic conversion script
Id: cif_fix_values 2281 2013-09-26 08:29:07Z andrius 
;
_cod_original_sg_symbol_H-M 'P 21/c'
_cod_database_code 4337315

loop_
_symmetry_equiv_pos_as_xyz
'x, y, z'
'-x, y+1/2, -z+1/2'
'-x, -y, -z'
'x, -y-1/2, z-1/2'

loop_
_atom_site_label
_atom_site_type_symbol
_atom_site_fract_x
_atom_site_fract_y
_atom_site_fract_z
_atom_site_U_iso_or_equiv
_atom_site_adp_type
_atom_site_occupancy
_atom_site_symmetry_multiplicity
_atom_site_calc_flag
_atom_site_refinement_flags
Br Br 0.21599(2) 0.202729(11) 0.202105(14) 0.02955(8) Uani 1 1 d .
N1 N 0.24057(16) 0.27817(8) -0.00311(11) 0.0211(4) Uani 1 1 d .
N2 N 0.41256(16) 0.23846(8) 0.05730(11) 0.0211(4) Uani 1 1 d .
C1 C 0.31805(18) 0.27053(9) 0.07567(13) 0.0198(4) Uani 1 1 d .
C2 C 0.2851(2) 0.25054(11) -0.06794(14) 0.0268(5) Uani 1 1 d .
H2 H 0.2467 0.2494 -0.1280 0.032 Uiso 1 1 calc R
C3 C 0.3919(2) 0.22574(11) -0.03053(13) 0.0254(5) Uani 1 1 d .
H3 H 0.4440 0.2035 -0.0588 0.030 Uiso 1 1 calc R
C11 C 0.12811(19) 0.31322(10) -0.02665(13) 0.0227(4) Uani 1 1 d .
C12 C 0.0211(2) 0.27896(11) -0.04930(14) 0.0280(5) Uani 1 1 d .
C13 C -0.0841(2) 0.31374(13) -0.08038(16) 0.0371(6) Uani 1 1 d .
H13 H -0.1592 0.2924 -0.0966 0.044 Uiso 1 1 calc R
C14 C -0.0816(2) 0.37804(13) -0.08804(17) 0.0408(6) Uani 1 1 d .
H14 H -0.1546 0.4005 -0.1091 0.049 Uiso 1 1 calc R
C15 C 0.0258(2) 0.41018(12) -0.06543(16) 0.0357(6) Uani 1 1 d .
H15 H 0.0259 0.4547 -0.0710 0.043 Uiso 1 1 calc R
C16 C 0.1348(2) 0.37856(11) -0.03448(14) 0.0283(5) Uani 1 1 d .
C17 C 0.0158(2) 0.20797(11) -0.04384(16) 0.0330(5) Uani 1 1 d .
H17 H 0.0986 0.1926 -0.0155 0.040 Uiso 1 1 calc R
C18 C -0.0698(2) 0.18616(14) 0.01146(19) 0.0439(7) Uani 1 1 d .
H18A H -0.0454 0.2051 0.0694 0.053 Uiso 1 1 calc R
H18B H -0.0667 0.1402 0.0166 0.053 Uiso 1 1 calc R
H18C H -0.1524 0.1993 -0.0161 0.053 Uiso 1 1 calc R
C19 C -0.0198(3) 0.17917(14) -0.13501(18) 0.0483(7) Uani 1 1 d .
H19A H 0.0362 0.1938 -0.1692 0.058 Uiso 1 1 calc R
H19B H -0.1020 0.1922 -0.1635 0.058 Uiso 1 1 calc R
H19C H -0.0162 0.1331 -0.1306 0.058 Uiso 1 1 calc R
C20 C 0.2535(2) 0.41412(11) -0.01271(16) 0.0339(5) Uani 1 1 d .
H20 H 0.3118 0.3884 0.0308 0.041 Uiso 1 1 calc R
C21 C 0.2442(3) 0.47829(12) 0.02813(18) 0.0433(6) Uani 1 1 d .
H21A H 0.2108 0.4732 0.0793 0.052 Uiso 1 1 calc R
H21B H 0.1912 0.5057 -0.0141 0.052 Uiso 1 1 calc R
H21C H 0.3247 0.4973 0.0454 0.052 Uiso 1 1 calc R
C22 C 0.3050(3) 0.42041(15) -0.0926(2) 0.0596(9) Uani 1 1 d .
H22A H 0.3099 0.3787 -0.1180 0.072 Uiso 1 1 calc R
H22B H 0.3859 0.4390 -0.0759 0.072 Uiso 1 1 calc R
H22C H 0.2524 0.4476 -0.1353 0.072 Uiso 1 1 calc R
C31 C 0.53422(19) 0.22798(11) 0.10960(13) 0.0244(5) Uani 1 1 d .
C32 C 0.5655(2) 0.16824(11) 0.14486(14) 0.0281(5) Uani 1 1 d .
C33 C 0.6868(2) 0.15905(13) 0.18644(16) 0.0380(6) Uani 1 1 d .
H33 H 0.7121 0.1192 0.2114 0.046 Uiso 1 1 calc R
C34 C 0.7707(2) 0.20682(14) 0.19199(17) 0.0419(6) Uani 1 1 d .
H34 H 0.8525 0.1995 0.2208 0.050 Uiso 1 1 calc R
C35 C 0.7363(2) 0.26470(13) 0.15613(16) 0.0375(6) Uani 1 1 d .
H35 H 0.7950 0.2970 0.1604 0.045 Uiso 1 1 calc R
C36 C 0.6173(2) 0.27696(11) 0.11364(15) 0.0289(5) Uani 1 1 d .
C37 C 0.4759(2) 0.11528(11) 0.13869(15) 0.0311(5) Uani 1 1 d .
H37 H 0.3932 0.1337 0.1193 0.037 Uiso 1 1 calc R
C38 C 0.4839(3) 0.08281(13) 0.22603(17) 0.0441(7) Uani 1 1 d .
H38A H 0.4736 0.1141 0.2691 0.053 Uiso 1 1 calc R
H38B H 0.5629 0.0625 0.2452 0.053 Uiso 1 1 calc R
H38C H 0.4202 0.0509 0.2197 0.053 Uiso 1 1 calc R
C39 C 0.4921(3) 0.06734(12) 0.07013(17) 0.0437(7) Uani 1 1 d .
H39A H 0.4870 0.0889 0.0147 0.052 Uiso 1 1 calc R
H39B H 0.4285 0.0354 0.0629 0.052 Uiso 1 1 calc R
H39C H 0.5712 0.0471 0.0888 0.052 Uiso 1 1 calc R
C40 C 0.5829(2) 0.34071(11) 0.07190(17) 0.0354(6) Uani 1 1 d .
H40 H 0.4929 0.3424 0.0529 0.042 Uiso 1 1 calc R
C41 C 0.6241(3) 0.39513(13) 0.1346(2) 0.0515(8) Uani 1 1 d .
H41A H 0.5913 0.3897 0.1860 0.062 Uiso 1 1 calc R
H41B H 0.5949 0.4350 0.1059 0.062 Uiso 1 1 calc R
H41C H 0.7124 0.3958 0.1521 0.062 Uiso 1 1 calc R
C42 C 0.6334(3) 0.34824(14) -0.00883(19) 0.0537(8) Uani 1 1 d .
H42A H 0.6065 0.3129 -0.0485 0.064 Uiso 1 1 calc R
H42B H 0.7218 0.3487 0.0083 0.064 Uiso 1 1 calc R
H42C H 0.6043 0.3879 -0.0381 0.064 Uiso 1 1 calc R
C51 C 0.2041(2) 0.34499(11) 0.17940(13) 0.0248(5) Uani 1 1 d .
C52 C 0.2702(2) 0.39043(10) 0.23625(14) 0.0270(5) Uani 1 1 d .
C53 C 0.2156(2) 0.44465(12) 0.25836(16) 0.0372(6) Uani 1 1 d .
H53 H 0.2620 0.4751 0.2958 0.045 Uiso 1 1 calc R
C54 C 0.0933(3) 0.45373(13) 0.22535(18) 0.0445(7) Uani 1 1 d .
H54 H 0.0556 0.4910 0.2392 0.053 Uiso 1 1 calc R
C55 C 0.0262(2) 0.40880(13) 0.17246(16) 0.0404(6) Uani 1 1 d .
H55 H -0.0581 0.4148 0.1512 0.048 Uiso 1 1 calc R
C56 C 0.0804(2) 0.35480(12) 0.14976(14) 0.0316(5) Uani 1 1 d .
H56 H 0.0325 0.3242 0.1136 0.038 Uiso 1 1 calc R
C61 C 0.41123(19) 0.30706(10) 0.24587(13) 0.0222(4) Uani 1 1 d .
C62 C 0.3943(2) 0.36864(10) 0.27330(13) 0.0254(5) Uani 1 1 d .
C63 C 0.4836(2) 0.40028(12) 0.33331(15) 0.0330(5) Uani 1 1 d .
H63 H 0.4712 0.4424 0.3494 0.040 Uiso 1 1 calc R
C64 C 0.5906(2) 0.36948(13) 0.36909(15) 0.0375(6) Uani 1 1 d .
H64 H 0.6534 0.3909 0.4087 0.045 Uiso 1 1 calc R
C65 C 0.6065(2) 0.30764(12) 0.34737(15) 0.0330(5) Uani 1 1 d .
H65 H 0.6788 0.2862 0.3740 0.040 Uiso 1 1 calc R
C66 C 0.5172(2) 0.27643(11) 0.28662(14) 0.0270(5) Uani 1 1 d .
H66 H 0.5289 0.2337 0.2729 0.032 Uiso 1 1 calc R
B B 0.2939(2) 0.28744(11) 0.17112(15) 0.0215(5) Uani 1 1 d .
Cl1S Cl 0.18158(11) -0.01589(5) 0.16732(10) 0.1008(4) Uani 1 1 d .
Cl2S Cl 0.16001(13) 0.03738(9) -0.00402(12) 0.1387(6) Uani 1 1 d .
C1S C 0.1297(4) 0.04582(19) 0.0963(4) 0.1090(18) Uani 1 1 d .
H1SA H 0.0414 0.0497 0.0890 0.131 Uiso 1 1 calc R
H1SB H 0.1670 0.0855 0.1227 0.131 Uiso 1 1 calc R

loop_
_atom_site_aniso_label
_atom_site_aniso_U_11
_atom_site_aniso_U_22
_atom_site_aniso_U_33
_atom_site_aniso_U_23
_atom_site_aniso_U_13
_atom_site_aniso_U_12
Br 0.03836(14) 0.02794(13) 0.02322(12) -0.00147(9) 0.00899(9) -0.00924(10)
N1 0.0241(9) 0.0216(9) 0.0174(8) -0.0004(7) 0.0045(7) 0.0013(7)
N2 0.0237(9) 0.0198(9) 0.0204(9) -0.0005(7) 0.0064(7) 0.0008(7)
C1 0.0215(10) 0.0168(10) 0.0211(10) 0.0004(8) 0.0050(8) -0.0029(8)
C2 0.0340(13) 0.0298(12) 0.0171(10) -0.0014(9) 0.0071(9) 0.0014(10)
C3 0.0313(12) 0.0260(11) 0.0207(10) -0.0011(9) 0.0098(9) 0.0022(9)
C11 0.0248(11) 0.0254(11) 0.0171(10) 0.0007(8) 0.0034(8) 0.0042(9)
C12 0.0278(12) 0.0333(13) 0.0217(11) -0.0030(9) 0.0033(9) 0.0016(10)
C13 0.0260(13) 0.0438(15) 0.0376(14) -0.0055(11) -0.0002(10) 0.0018(11)
C14 0.0340(14) 0.0457(16) 0.0380(14) 0.0002(12) -0.0009(11) 0.0157(12)
C15 0.0457(15) 0.0295(13) 0.0318(13) 0.0058(10) 0.0088(11) 0.0109(11)
C16 0.0323(12) 0.0298(12) 0.0229(11) 0.0021(9) 0.0070(9) 0.0038(10)
C17 0.0285(12) 0.0329(13) 0.0357(13) -0.0034(10) 0.0034(10) -0.0039(10)
C18 0.0364(15) 0.0471(17) 0.0457(16) 0.0047(13) 0.0047(12) -0.0088(12)
C19 0.0556(18) 0.0419(16) 0.0443(16) -0.0137(13) 0.0058(13) -0.0087(13)
C20 0.0386(14) 0.0237(12) 0.0409(14) 0.0046(10) 0.0121(11) -0.0001(10)
C21 0.0524(17) 0.0305(14) 0.0474(16) 0.0000(12) 0.0128(13) -0.0037(12)
C22 0.077(2) 0.0447(18) 0.071(2) -0.0080(15) 0.0446(19) -0.0157(16)
C31 0.0226(11) 0.0306(12) 0.0207(10) -0.0026(9) 0.0067(9) 0.0019(9)
C32 0.0313(12) 0.0287(12) 0.0252(11) -0.0010(9) 0.0083(9) 0.0073(10)
C33 0.0366(14) 0.0416(15) 0.0345(14) 0.0020(11) 0.0056(11) 0.0128(11)
C34 0.0265(13) 0.0595(18) 0.0381(14) -0.0007(13) 0.0043(11) 0.0070(12)
C35 0.0254(13) 0.0503(16) 0.0370(14) -0.0039(12) 0.0082(11) -0.0068(11)
C36 0.0275(12) 0.0333(13) 0.0283(12) -0.0028(10) 0.0114(10) -0.0025(10)
C37 0.0356(13) 0.0245(12) 0.0324(12) 0.0028(9) 0.0067(10) 0.0046(10)
C38 0.0566(18) 0.0401(16) 0.0385(15) 0.0064(12) 0.0170(13) 0.0007(13)
C39 0.0652(19) 0.0304(14) 0.0345(14) -0.0012(11) 0.0097(13) 0.0015(13)
C40 0.0329(13) 0.0304(13) 0.0456(15) 0.0017(11) 0.0150(11) -0.0060(10)
C41 0.068(2) 0.0367(16) 0.0585(18) -0.0049(13) 0.0325(16) -0.0092(14)
C42 0.081(2) 0.0412(17) 0.0442(16) 0.0013(13) 0.0249(16) -0.0111(15)
C51 0.0283(12) 0.0289(12) 0.0180(10) 0.0012(8) 0.0071(9) 0.0032(9)
C52 0.0354(13) 0.0243(12) 0.0226(11) -0.0004(9) 0.0094(9) 0.0006(9)
C53 0.0514(16) 0.0284(13) 0.0332(13) -0.0034(10) 0.0125(12) 0.0057(11)
C54 0.0562(18) 0.0402(16) 0.0421(15) 0.0024(12) 0.0217(13) 0.0198(13)
C55 0.0322(14) 0.0554(17) 0.0354(14) 0.0073(12) 0.0118(11) 0.0175(12)
C56 0.0273(12) 0.0451(15) 0.0227(11) 0.0014(10) 0.0066(9) 0.0034(10)
C61 0.0250(11) 0.0249(12) 0.0178(10) -0.0003(8) 0.0072(8) -0.0012(9)
C62 0.0307(12) 0.0260(12) 0.0203(10) -0.0001(9) 0.0074(9) -0.0034(9)
C63 0.0429(14) 0.0293(13) 0.0268(12) -0.0053(10) 0.0084(10) -0.0107(11)
C64 0.0319(13) 0.0514(16) 0.0281(12) -0.0059(11) 0.0050(10) -0.0184(12)
C65 0.0231(12) 0.0503(16) 0.0252(11) -0.0001(11) 0.0049(9) -0.0003(10)
C66 0.0271(12) 0.0339(12) 0.0202(10) -0.0014(9) 0.0059(9) 0.0019(9)
B 0.0243(12) 0.0214(12) 0.0190(11) -0.0005(9) 0.0055(9) -0.0031(9)
Cl1S 0.0799(7) 0.0698(7) 0.1523(11) -0.0014(7) 0.0267(7) -0.0059(5)
Cl2S 0.0892(9) 0.1744(16) 0.1387(13) 0.0053(12) -0.0010(9) -0.0235(10)
C1S 0.087(3) 0.051(2) 0.168(5) -0.031(3) -0.012(3) 0.006(2)

loop_
_atom_type_symbol
_atom_type_description
_atom_type_scat_dispersion_real
_atom_type_scat_dispersion_imag
_atom_type_scat_source
C C 0.0033 0.0016 'International Tables Vol C Tables 4.2.6.8 and 6.1.1.4'
H H 0.0000 0.0000 'International Tables Vol C Tables 4.2.6.8 and 6.1.1.4'
B B 0.0013 0.0007 'International Tables Vol C Tables 4.2.6.8 and 6.1.1.4'
N N 0.0061 0.0033 'International Tables Vol C Tables 4.2.6.8 and 6.1.1.4'
Cl Cl 0.1484 0.1585 'International Tables Vol C Tables 4.2.6.8 and 6.1.1.4'
Br Br -0.2901 2.4595 'International Tables Vol C Tables 4.2.6.8 and 6.1.1.4'

loop_
_geom_angle_atom_site_label_1
_geom_angle_atom_site_label_2
_geom_angle_atom_site_label_3
_geom_angle
C1 N1 C2 111.09(18)
C1 N1 C11 129.84(17)
C2 N1 C11 118.92(17)
C1 N2 C3 110.88(17)
C1 N2 C31 130.54(17)
C3 N2 C31 117.23(17)
N1 C1 N2 103.84(17)
N1 C1 B 127.42(18)
N2 C1 B 128.26(18)
C3 C2 N1 107.14(19)
C2 C3 N2 107.03(19)
C12 C11 C16 123.9(2)
C12 C11 N1 117.73(19)
C16 C11 N1 117.93(19)
C11 C12 C13 116.3(2)
C11 C12 C17 123.4(2)
C13 C12 C17 120.3(2)
C14 C13 C12 121.6(2)
C13 C14 C15 120.5(2)
C14 C15 C16 121.2(2)
C15 C16 C11 116.5(2)
C15 C16 C20 120.9(2)
C11 C16 C20 122.6(2)
C12 C17 C18 112.0(2)
C12 C17 C19 110.4(2)
C18 C17 C19 110.9(2)
C16 C20 C22 110.7(2)
C16 C20 C21 113.2(2)
C22 C20 C21 110.7(2)
C32 C31 C36 123.4(2)
C32 C31 N2 119.05(19)
C36 C31 N2 117.2(2)
C31 C32 C33 116.5(2)
C31 C32 C37 123.1(2)
C33 C32 C37 120.4(2)
C34 C33 C32 121.3(2)
C35 C34 C33 120.3(2)
C34 C35 C36 121.3(2)
C35 C36 C31 117.2(2)
C35 C36 C40 120.1(2)
C31 C36 C40 122.7(2)
C32 C37 C38 112.5(2)
C32 C37 C39 110.4(2)
C38 C37 C39 110.6(2)
C36 C40 C41 112.6(2)
C36 C40 C42 110.4(2)
C41 C40 C42 110.3(2)
C56 C51 C52 117.4(2)
C56 C51 B 134.0(2)
C52 C51 B 108.31(19)
C53 C52 C51 121.5(2)
C53 C52 C62 127.1(2)
C51 C52 C62 111.02(19)
C54 C53 C52 119.4(2)
C55 C54 C53 120.0(2)
C54 C55 C56 120.8(2)
C55 C56 C51 120.8(2)
C66 C61 C62 117.3(2)
C66 C61 B 134.2(2)
C62 C61 B 108.40(18)
C63 C62 C61 121.9(2)
C63 C62 C52 126.9(2)
C61 C62 C52 110.98(19)
C64 C63 C62 119.0(2)
C65 C64 C63 120.1(2)
C64 C65 C66 120.5(2)
C61 C66 C65 120.8(2)
C61 B C51 100.14(17)
C61 B C1 116.27(17)
C51 B C1 119.11(18)
C61 B Br 111.65(14)
C51 B Br 108.32(14)
C1 B Br 101.47(13)
Cl2S C1S Cl1S 114.2(3)

loop_
_geom_bond_atom_site_label_1
_geom_bond_atom_site_label_2
_geom_bond_distance
Br B 2.114(2)
N1 C1 1.359(3)
N1 C2 1.379(3)
N1 C11 1.453(3)
N2 C1 1.363(3)
N2 C3 1.382(3)
N2 C31 1.456(3)
C1 B 1.639(3)
C2 C3 1.331(3)
C11 C12 1.393(3)
C11 C16 1.396(3)
C12 C13 1.396(3)
C12 C17 1.512(3)
C13 C14 1.371(4)
C14 C15 1.373(4)
C15 C16 1.395(3)
C16 C20 1.517(3)
C17 C18 1.529(4)
C17 C19 1.533(4)
C20 C22 1.522(4)
C20 C21 1.523(3)
C31 C32 1.398(3)
C31 C36 1.398(3)
C32 C33 1.399(3)
C32 C37 1.507(3)
C33 C34 1.382(4)
C34 C35 1.372(4)
C35 C36 1.390(3)
C36 C40 1.517(3)
C37 C38 1.530(3)
C37 C39 1.531(3)
C40 C41 1.524(4)
C40 C42 1.530(4)
C51 C56 1.393(3)
C51 C52 1.411(3)
C51 B 1.619(3)
C52 C53 1.392(3)
C52 C62 1.473(3)
C53 C54 1.383(4)
C54 C55 1.377(4)
C55 C56 1.389(4)
C61 C66 1.390(3)
C61 C62 1.405(3)
C61 B 1.619(3)
C62 C63 1.392(3)
C63 C64 1.383(4)
C64 C65 1.380(4)
C65 C66 1.393(3)
Cl1S C1S 1.737(5)
Cl2S C1S 1.714(6)

loop_
_geom_torsion_atom_site_label_1
_geom_torsion_atom_site_label_2
_geom_torsion_atom_site_label_3
_geom_torsion_atom_site_label_4
_geom_torsion
C2 N1 C1 N2 1.1(2)
C11 N1 C1 N2 -174.41(19)
C2 N1 C1 B -171.33(19)
C11 N1 C1 B 13.1(3)
C3 N2 C1 N1 -1.2(2)
C31 N2 C1 N1 164.9(2)
C3 N2 C1 B 171.14(19)
C31 N2 C1 B -22.8(3)
C1 N1 C2 C3 -0.6(3)
C11 N1 C2 C3 175.47(19)
N1 C2 C3 N2 -0.2(2)
C1 N2 C3 C2 0.9(2)
C31 N2 C3 C2 -167.25(19)
C1 N1 C11 C12 -108.6(2)
C2 N1 C11 C12 76.1(3)
C1 N1 C11 C16 78.4(3)
C2 N1 C11 C16 -96.9(2)
C16 C11 C12 C13 -0.8(3)
N1 C11 C12 C13 -173.41(19)
C16 C11 C12 C17 177.5(2)
N1 C11 C12 C17 4.9(3)
C11 C12 C13 C14 0.0(4)
C17 C12 C13 C14 -178.4(2)
C12 C13 C14 C15 0.3(4)
C13 C14 C15 C16 0.2(4)
C14 C15 C16 C11 -1.0(3)
C14 C15 C16 C20 177.8(2)
C12 C11 C16 C15 1.3(3)
N1 C11 C16 C15 173.86(19)
C12 C11 C16 C20 -177.4(2)
N1 C11 C16 C20 -4.8(3)
C11 C12 C17 C18 124.9(2)
C13 C12 C17 C18 -56.8(3)
C11 C12 C17 C19 -111.0(3)
C13 C12 C17 C19 67.2(3)
C15 C16 C20 C22 -87.9(3)
C11 C16 C20 C22 90.8(3)
C15 C16 C20 C21 37.1(3)
C11 C16 C20 C21 -144.2(2)
C1 N2 C31 C32 106.8(3)
C3 N2 C31 C32 -87.8(2)
C1 N2 C31 C36 -80.0(3)
C3 N2 C31 C36 85.3(2)
C36 C31 C32 C33 0.6(3)
N2 C31 C32 C33 173.27(19)
C36 C31 C32 C37 -178.7(2)
N2 C31 C32 C37 -6.1(3)
C31 C32 C33 C34 0.0(3)
C37 C32 C33 C34 179.3(2)
C32 C33 C34 C35 -0.3(4)
C33 C34 C35 C36 0.1(4)
C34 C35 C36 C31 0.5(4)
C34 C35 C36 C40 -177.9(2)
C32 C31 C36 C35 -0.8(3)
N2 C31 C36 C35 -173.60(19)
C32 C31 C36 C40 177.5(2)
N2 C31 C36 C40 4.7(3)
C31 C32 C37 C38 -131.9(2)
C33 C32 C37 C38 48.8(3)
C31 C32 C37 C39 104.1(2)
C33 C32 C37 C39 -75.2(3)
C35 C36 C40 C41 -52.9(3)
C31 C36 C40 C41 128.9(2)
C35 C36 C40 C42 70.9(3)
C31 C36 C40 C42 -107.4(3)
C56 C51 C52 C53 -3.4(3)
B C51 C52 C53 -177.9(2)
C56 C51 C52 C62 170.48(19)
B C51 C52 C62 -4.0(2)
C51 C52 C53 C54 1.3(4)
C62 C52 C53 C54 -171.4(2)
C52 C53 C54 C55 1.2(4)
C53 C54 C55 C56 -1.7(4)
C54 C55 C56 C51 -0.5(4)
C52 C51 C56 C55 2.9(3)
B C51 C56 C55 175.7(2)
C66 C61 C62 C63 5.5(3)
B C61 C62 C63 -175.7(2)
C66 C61 C62 C52 -169.69(19)
B C61 C62 C52 9.2(2)
C53 C52 C62 C63 -4.8(4)
C51 C52 C62 C63 -178.2(2)
C53 C52 C62 C61 170.1(2)
C51 C52 C62 C61 -3.3(3)
C61 C62 C63 C64 -2.2(3)
C52 C62 C63 C64 172.2(2)
C62 C63 C64 C65 -2.0(4)
C63 C64 C65 C66 2.7(4)
C62 C61 C66 C65 -4.8(3)
B C61 C66 C65 176.8(2)
C64 C65 C66 C61 0.8(3)
C66 C61 B C51 168.0(2)
C62 C61 B C51 -10.6(2)
C66 C61 B C1 -62.3(3)
C62 C61 B C1 119.2(2)
C66 C61 B Br 53.5(3)
C62 C61 B Br -125.09(16)
C56 C51 B C61 -164.6(2)
C52 C51 B C61 8.6(2)
C56 C51 B C1 67.5(3)
C52 C51 B C1 -119.3(2)
C56 C51 B Br -47.6(3)
C52 C51 B Br 125.63(16)
N1 C1 B C61 -150.4(2)
N2 C1 B C61 38.9(3)
N1 C1 B C51 -30.4(3)
N2 C1 B C51 158.9(2)
N1 C1 B Br 88.2(2)
N2 C1 B Br -82.4(2)
